data_2017354
loop_
_publ_author_name
'Parkin, Sean R.'
'Behrman, Edward J.'

_publ_section_title
;
 Channel-forming solvates of 6-chloro-2,5-dihydroxypyridine and its
 solvent-free tautomer 6-chloro-5-hydroxy-2-pyridone
;
_journal_coeditor_code MX3019
_journal_issue 10
_journal_name_full 'Acta Crystallographica Section C'
_journal_page_first o529
_journal_page_last o533
_journal_paper_doi 10.1107/S0108270109036476
_journal_volume 65
_journal_year 2009
_chemical_formula_iupac 'C5 H4 Cl N O2'
_chemical_formula_moiety 'C5 H4 Cl N O2'
_chemical_formula_sum 'C5 H4 Cl N O2'
_chemical_formula_weight 145.54
_chemical_name_systematic
;
6-Chloro-5-hydroxy-2-pyridone
;
_space_group_IT_number 14
_symmetry_cell_setting monoclinic
_symmetry_space_group_name_Hall '-P 2yn'
_symmetry_space_group_name_H-M 'P 1 21/n 1'
_atom_sites_solution_hydrogens geom
_atom_sites_solution_primary direct
_atom_sites_solution_secondary difmap
_audit_creation_method SHELXL97
_cell_angle_alpha 90.00
_cell_angle_beta 91.2416(11)
_cell_angle_gamma 90.00
_cell_formula_units_Z 4
_cell_length_a 4.24810(10)
_cell_length_b 10.7075(2)
_cell_length_c 13.0362(3)
_cell_measurement_reflns_used 1430
_cell_measurement_temperature 293.0(2)
_cell_measurement_theta_max 27.48
_cell_measurement_theta_min 1.00
_cell_volume 592.83(2)
_computing_cell_refinement 'SCALEPACK (Otwinowski & Minor, 1997)'
_computing_data_collection 'COLLECT (Nonius, 1998)'
_computing_data_reduction 'DENZO-SMN (Otwinowski & Minor, 1997)'
_computing_molecular_graphics 'XP in SHELXTL (Sheldrick, 2008)'
_computing_publication_material
;
SHELXL97 (Sheldrick, 2008) and local procedures
;
_computing_structure_refinement 'SHELXL97 (Sheldrick, 2008)'
_computing_structure_solution 'SHELXS97 (Sheldrick, 2008)'
_diffrn_ambient_temperature 293.0(2)
_diffrn_detector_area_resol_mean 9.1
_diffrn_measured_fraction_theta_full 0.999
_diffrn_measured_fraction_theta_max 0.999
_diffrn_measurement_device_type 'Nonius KappaCCD area-detector'
_diffrn_measurement_method '\w scans at fixed \c = 55\%'
_diffrn_radiation_monochromator graphite
_diffrn_radiation_source 'fine-focus sealed tube'
_diffrn_radiation_type MoK\a
_diffrn_radiation_wavelength 0.71073
_diffrn_reflns_av_R_equivalents 0.0220
_diffrn_reflns_av_sigmaI/netI 0.0400
_diffrn_reflns_limit_h_max 5
_diffrn_reflns_limit_h_min -5
_diffrn_reflns_limit_k_max 13
_diffrn_reflns_limit_k_min -13
_diffrn_reflns_limit_l_max 16
_diffrn_reflns_limit_l_min -16
_diffrn_reflns_number 8239
_diffrn_reflns_theta_full 27.48
_diffrn_reflns_theta_max 27.48
_diffrn_reflns_theta_min 2.46
_diffrn_standards_number 0
_exptl_absorpt_coefficient_mu 0.555
_exptl_absorpt_correction_type none
_exptl_crystal_colour colourless
_exptl_crystal_density_diffrn 1.631
_exptl_crystal_density_method 'not measured'
_exptl_crystal_description block
_exptl_crystal_F_000 296
_exptl_crystal_size_max 0.15
_exptl_crystal_size_mid 0.10
_exptl_crystal_size_min 0.10
_refine_diff_density_max 0.219
_refine_diff_density_min -0.335
_refine_ls_extinction_method none
_refine_ls_goodness_of_fit_ref 1.033
_refine_ls_hydrogen_treatment constr
_refine_ls_matrix_type full
_refine_ls_number_parameters 83
_refine_ls_number_reflns 1356
_refine_ls_number_restraints 0
_refine_ls_restrained_S_all 1.033
_refine_ls_R_factor_all 0.0661
_refine_ls_R_factor_gt 0.0400
_refine_ls_shift/su_max 0.000
_refine_ls_shift/su_mean 0.000
_refine_ls_structure_factor_coef Fsqd
_refine_ls_weighting_details 'calc w = 1/[\s^2^(Fo^2^)+(0.0427P)^2^+0.2661P] where P=(Fo^2^+2Fc^2^)/3'
_refine_ls_weighting_scheme calc
_refine_ls_wR_factor_gt 0.0929
_refine_ls_wR_factor_ref 0.1058
_reflns_number_gt 930
_reflns_number_total 1356
_reflns_threshold_expression I>2\s(I)
_cod_data_source_file mx3019.cif
_cod_data_source_block IRT
_cod_original_sg_symbol_H-M 'P 21/n'
_cod_database_code 2017354

loop_
_symmetry_equiv_pos_as_xyz
'x, y, z'
'-x+1/2, y+1/2, -z+1/2'
'-x, -y, -z'
'x-1/2, -y-1/2, z-1/2'

loop_
_atom_site_type_symbol
_atom_site_label
_atom_site_fract_x
_atom_site_fract_y
_atom_site_fract_z
_atom_site_U_iso_or_equiv
_atom_site_adp_type
_atom_site_calc_flag
_atom_site_refinement_flags
_atom_site_occupancy
_atom_site_disorder_assembly
_atom_site_disorder_group
N N1 0.7531(4) 0.39519(16) 0.42306(12) 0.0365(4) Uani d . 1 . .
H H1 0.8126 0.4072 0.4858 0.044 Uiso calc R 1 . .
C C2 0.8612(5) 0.47464(19) 0.35078(15) 0.0377(5) Uani d . 1 . .
C C3 0.7456(5) 0.4530(2) 0.24871(15) 0.0408(5) Uani d . 1 . .
H H3 0.8082 0.5049 0.1957 0.049 Uiso calc R 1 . .
C C4 0.5462(5) 0.3578(2) 0.22867(15) 0.0425(5) Uani d . 1 . .
H H4 0.4734 0.3459 0.1616 0.051 Uiso calc R 1 . .
C C5 0.4442(5) 0.2759(2) 0.30531(16) 0.0392(5) Uani d . 1 . .
C C6 0.5560(5) 0.29753(19) 0.40232(15) 0.0377(5) Uani d . 1 . .
O O1 1.0526(4) 0.56135(14) 0.37712(10) 0.0447(4) Uani d . 1 . .
O O2 0.2389(4) 0.18119(15) 0.28727(11) 0.0516(4) Uani d . 1 . .
H H2 0.2772 0.1484 0.2321 0.077 Uiso calc R 1 . .
Cl Cl1 0.45728(16) 0.20689(6) 0.50437(5) 0.0636(3) Uani d . 1 . .

loop_
_atom_site_aniso_label
_atom_site_aniso_U_11
_atom_site_aniso_U_22
_atom_site_aniso_U_33
_atom_site_aniso_U_12
_atom_site_aniso_U_13
_atom_site_aniso_U_23
N1 0.0419(9) 0.0409(10) 0.0266(8) -0.0001(8) -0.0040(7) -0.0014(7)
C2 0.0429(11) 0.0372(11) 0.0330(10) 0.0054(9) -0.0011(8) -0.0006(9)
C3 0.0508(12) 0.0447(12) 0.0268(10) 0.0023(11) -0.0005(8) 0.0026(9)
C4 0.0464(12) 0.0526(13) 0.0285(10) 0.0056(11) -0.0040(8) -0.0057(9)
C5 0.0358(11) 0.0421(12) 0.0396(11) 0.0039(9) 0.0002(8) -0.0100(9)
C6 0.0398(11) 0.0398(11) 0.0335(10) 0.0024(9) 0.0014(8) 0.0021(9)
O1 0.0566(9) 0.0413(8) 0.0361(8) -0.0063(7) -0.0045(7) 0.0017(7)
O2 0.0509(9) 0.0540(10) 0.0499(10) -0.0094(8) 0.0028(7) -0.0135(7)
Cl1 0.0724(5) 0.0720(5) 0.0461(3) -0.0198(3) -0.0031(3) 0.0156(3)

loop_
_atom_type_symbol
_atom_type_description
_atom_type_scat_dispersion_real
_atom_type_scat_dispersion_imag
_atom_type_scat_source
C C 0.0033 0.0016 'International Tables Vol C Tables 4.2.6.8 and 6.1.1.4'
H H 0.0000 0.0000 'International Tables Vol C Tables 4.2.6.8 and 6.1.1.4'
N N 0.0061 0.0033 'International Tables Vol C Tables 4.2.6.8 and 6.1.1.4'
O O 0.0106 0.0060 'International Tables Vol C Tables 4.2.6.8 and 6.1.1.4'
Cl Cl 0.1484 0.1585 'International Tables Vol C Tables 4.2.6.8 and 6.1.1.4'

loop_
_geom_angle_atom_site_label_1
_geom_angle_atom_site_label_2
_geom_angle_atom_site_label_3
_geom_angle_site_symmetry_1
_geom_angle_site_symmetry_3
_geom_angle
_geom_angle_publ_flag
C2 N1 C6 . . 123.99(16) ?
C2 N1 H1 . . 118.0 ?
C6 N1 H1 . . 118.0 ?
O1 C2 N1 . . 119.51(17) ?
O1 C2 C3 . . 124.99(18) ?
N1 C2 C3 . . 115.50(18) ?
C4 C3 C2 . . 120.41(19) ?
C4 C3 H3 . . 119.8 ?
C2 C3 H3 . . 119.8 ?
C3 C4 C5 . . 122.46(18) ?
C3 C4 H4 . . 118.8 ?
C5 C4 H4 . . 118.8 ?
O2 C5 C6 . . 119.96(19) ?
O2 C5 C4 . . 123.45(18) ?
C6 C5 C4 . . 116.57(19) ?
C5 C6 N1 . . 121.04(18) ?
C5 C6 Cl1 . . 122.72(17) ?
N1 C6 Cl1 . . 116.24(15) ?
C5 O2 H2 . . 109.5 ?

loop_
_geom_bond_atom_site_label_1
_geom_bond_atom_site_label_2
_geom_bond_site_symmetry_2
_geom_bond_distance
_geom_bond_publ_flag
N1 C2 . 1.357(3) ?
N1 C6 . 1.363(3) ?
N1 H1 . 0.8600 ?
C2 O1 . 1.276(2) ?
C2 C3 . 1.427(3) ?
C3 C4 . 1.347(3) ?
C3 H3 . 0.9300 ?
C4 C5 . 1.405(3) ?
C4 H4 . 0.9300 ?
C5 O2 . 1.354(2) ?
C5 C6 . 1.361(3) ?
C6 Cl1 . 1.706(2) ?
O2 H2 . 0.8200 ?

loop_
_geom_hbond_atom_site_label_D
_geom_hbond_atom_site_label_H
_geom_hbond_atom_site_label_A
_geom_hbond_site_symmetry_A
_geom_hbond_distance_DH
_geom_hbond_distance_HA
_geom_hbond_distance_DA
_geom_hbond_angle_DHA
_geom_hbond_publ_flag
N1 H1 O1 3_766 0.86 1.90 2.755(2) 178.2 no
O2 H2 O1 2_645 0.82 1.86 2.666(2) 166.8 no

loop_
_geom_torsion_atom_site_label_1
_geom_torsion_atom_site_label_2
_geom_torsion_atom_site_label_3
_geom_torsion_atom_site_label_4
_geom_torsion_site_symmetry_1
_geom_torsion_site_symmetry_2
_geom_torsion_site_symmetry_3
_geom_torsion_site_symmetry_4
_geom_torsion
_geom_torsion_publ_flag
C6 N1 C2 O1 . . . . -177.96(18) ?
C6 N1 C2 C3 . . . . 2.2(3) ?
O1 C2 C3 C4 . . . . 179.3(2) ?
N1 C2 C3 C4 . . . . -0.9(3) ?
C2 C3 C4 C5 . . . . -0.3(3) ?
C3 C4 C5 O2 . . . . 178.6(2) ?
C3 C4 C5 C6 . . . . 0.3(3) ?
O2 C5 C6 N1 . . . . -177.40(18) ?
C4 C5 C6 N1 . . . . 0.9(3) ?
O2 C5 C6 Cl1 . . . . 1.9(3) ?
C4 C5 C6 Cl1 . . . . -179.79(15) ?
C2 N1 C6 C5 . . . . -2.3(3) ?
C2 N1 C6 Cl1 . . . . 178.35(16) ?

loop_
_cod_related_entry_id
_cod_related_entry_database
_cod_related_entry_code
1 ChemSpider 24587705
